data_4342023
loop_
_publ_author_name
'Zhang, Kun'
'Qian, Huifen'
'Zhang, Lei'
'Huang, Wei'

_publ_section_title
;
 Influence of the Pendant Arm, Halide, and Solvent on
 High-Efficient-Tuning [1 + 1] and [2 + 2] Schiff-Base Macrocyclic
 Complexes via a Zinc-Ion Template.
;
_journal_issue 2
_journal_name_full 'Inorganic chemistry'
_journal_page_first 675
_journal_page_last 681
_journal_paper_doi 10.1021/ic502642q
_journal_volume 54
_journal_year 2015
_chemical_formula_moiety 'C54 H52 Br Cl4 N6 O5 Zn3, C2 H6 O, Br'
_chemical_formula_sum 'C56 H58 Br2 Cl4 N6 O6 Zn3'
_chemical_formula_weight 1408.81
_chemical_name_systematic
; 
 ? 
;
_space_group_IT_number 2
_symmetry_cell_setting triclinic
_symmetry_space_group_name_Hall '-P 1'
_symmetry_space_group_name_H-M 'P -1'
_atom_sites_solution_hydrogens geom
_atom_sites_solution_primary direct
_atom_sites_solution_secondary difmap
_audit_creation_method SHELXL-97
_cell_angle_alpha 77.5620(10)
_cell_angle_beta 68.2660(10)
_cell_angle_gamma 87.5710(10)
_cell_formula_units_Z 2
_cell_length_a 13.8678(11)
_cell_length_b 14.6941(12)
_cell_length_c 15.9420(13)
_cell_measurement_reflns_used 5344
_cell_measurement_temperature 291(2)
_cell_measurement_theta_max 25.996
_cell_measurement_theta_min 2.205
_cell_volume 2944.3(4)
_computing_cell_refinement SMART
_computing_data_collection 'SMART (BRUKER 2000)'
_computing_data_reduction 'SAINT (BRUKER 2000)'
_computing_molecular_graphics SHELXTL
_computing_publication_material SHELXTL
_computing_structure_refinement SHELXTL
_computing_structure_solution 'SHELXTL (BRUKER 2000)'
_diffrn_ambient_temperature 291(2)
_diffrn_measured_fraction_theta_full 0.989
_diffrn_measured_fraction_theta_max 0.989
_diffrn_measurement_device_type 'Bruker CCD area detector'
_diffrn_measurement_method '\f and \w scans'
_diffrn_radiation_monochromator graphite
_diffrn_radiation_source 'sealed tube'
_diffrn_radiation_type MoK\a
_diffrn_radiation_wavelength 0.71073
_diffrn_reflns_av_R_equivalents 0.0414
_diffrn_reflns_av_unetI/netI 0.0616
_diffrn_reflns_limit_h_max 16
_diffrn_reflns_limit_h_min -16
_diffrn_reflns_limit_k_max 17
_diffrn_reflns_limit_k_min -15
_diffrn_reflns_limit_l_max 18
_diffrn_reflns_limit_l_min -18
_diffrn_reflns_number 21953
_diffrn_reflns_theta_full 25.00
_diffrn_reflns_theta_max 25.00
_diffrn_reflns_theta_min 1.42
_diffrn_standards_decay_% 0
_diffrn_standards_interval_count 0
_diffrn_standards_interval_time 0
_diffrn_standards_number 0
_exptl_absorpt_coefficient_mu 2.804
_exptl_absorpt_correction_T_max 0.797
_exptl_absorpt_correction_T_min 0.721
_exptl_absorpt_correction_type multi-scan
_exptl_absorpt_process_details 'SADABS, Bruker(2000)'
_exptl_crystal_colour green
_exptl_crystal_density_diffrn 1.589
_exptl_crystal_density_method 'not measured'
_exptl_crystal_description block
_exptl_crystal_F_000 1424
_exptl_crystal_size_max 0.12
_exptl_crystal_size_mid 0.10
_exptl_crystal_size_min 0.08
_refine_diff_density_max 2.127
_refine_diff_density_min -0.996
_refine_diff_density_rms 0.221
_refine_ls_extinction_method none
_refine_ls_goodness_of_fit_ref 1.033
_refine_ls_hydrogen_treatment constr
_refine_ls_matrix_type full
_refine_ls_number_parameters 696
_refine_ls_number_reflns 10250
_refine_ls_number_restraints 10
_refine_ls_restrained_S_all 1.033
_refine_ls_R_factor_all 0.0759
_refine_ls_R_factor_gt 0.0515
_refine_ls_shift/su_max 0.001
_refine_ls_shift/su_mean 0.000
_refine_ls_structure_factor_coef Fsqd
_refine_ls_weighting_details 'calc w=1/[\s^2^(Fo^2^)+(0.0993P)^2^+4.9890P] where P=(Fo^2^+2Fc^2^)/3'
_refine_ls_weighting_scheme calc
_refine_ls_wR_factor_gt 0.1448
_refine_ls_wR_factor_ref 0.1776
_reflns_number_gt 7716
_reflns_number_total 10250
_reflns_threshold_expression >2sigma(I)
_cod_data_source_file ic502642q_si_002.cif
_cod_data_source_block 3
_cod_depositor_comments
;
The following automatic conversions were performed:

'_symmetry_cell_setting' value 'Triclinic' changed to 'triclinic'
according to
/home/saulius/struct/COD-crude-data--automatic-downloads/rss-feeds/ACS/lib/dictionaries/cif_core.dic
dictionary named 'cif_core.dic' version 2.4.2 from 2011-04-26.

Automatic conversion script
Id: cif_fix_values 2935 2014-11-11 08:27:57Z andrius 

 Adding full bibliography for 4342021--4342026.cif.
;
_cod_database_code 4342023

loop_
_symmetry_equiv_pos_as_xyz
'x, y, z'
'-x, -y, -z'

loop_
_atom_site_label
_atom_site_type_symbol
_atom_site_fract_x
_atom_site_fract_y
_atom_site_fract_z
_atom_site_U_iso_or_equiv
_atom_site_adp_type
_atom_site_occupancy
_atom_site_symmetry_multiplicity
_atom_site_calc_flag
_atom_site_refinement_flags
Zn1 Zn 0.68745(5) 0.87727(4) 0.42377(4) 0.03013(17) Uani 1 1 d .
Zn2 Zn 0.50829(5) 0.72535(4) 0.54490(5) 0.03446(18) Uani 1 1 d .
Zn3 Zn 0.67391(5) 0.83788(4) 0.62813(4) 0.03237(18) Uani 1 1 d .
Br1 Br 0.59258(5) 0.99942(4) 0.36765(4) 0.04833(19) Uani 1 1 d .
Br2 Br 0.90293(7) 0.29730(6) 0.59167(7) 0.0770(3) Uani 1 1 d .
C1 C 0.6298(5) 0.7693(4) 0.3263(4) 0.0364(13) Uani 1 1 d .
C2 C 0.5332(5) 0.7633(4) 0.3142(5) 0.0452(15) Uani 1 1 d .
C3 C 0.5367(6) 0.7791(5) 0.2233(5) 0.0564(18) Uani 1 1 d .
H3 H 0.4753 0.7747 0.2134 0.068 Uiso 1 1 calc R
C4 C 0.6266(7) 0.8006(6) 0.1497(5) 0.067(2) Uani 1 1 d .
C5 C 0.7193(6) 0.8073(5) 0.1603(5) 0.0555(18) Uani 1 1 d .
H5 H 0.7804 0.8224 0.1088 0.067 Uiso 1 1 calc R
C6 C 0.7217(5) 0.7909(4) 0.2507(4) 0.0387(13) Uani 1 1 d .
C7 C 0.4319(5) 0.7509(4) 0.3872(5) 0.0442(15) Uani 1 1 d .
H7 H 0.3758 0.7528 0.3683 0.053 Uiso 1 1 calc R
C8 C 0.2979(5) 0.7316(5) 0.5354(6) 0.0589(19) Uani 1 1 d .
H8A H 0.2799 0.6687 0.5725 0.071 Uiso 1 1 calc R
H8B H 0.2550 0.7447 0.4984 0.071 Uiso 1 1 calc R
C9 C 0.2757(6) 0.7992(5) 0.5981(6) 0.063(2) Uani 1 1 d .
H9A H 0.2045 0.8180 0.6120 0.075 Uiso 1 1 calc R
H9B H 0.3208 0.8545 0.5657 0.075 Uiso 1 1 calc R
C10 C 0.2910(5) 0.7604(5) 0.6880(5) 0.0528(17) Uani 1 1 d .
H10A H 0.2989 0.8115 0.7149 0.063 Uiso 1 1 calc R
H10B H 0.2300 0.7227 0.7311 0.063 Uiso 1 1 calc R
C11 C 0.3873(5) 0.6443(4) 0.7451(5) 0.0453(15) Uani 1 1 d .
H11 H 0.3337 0.6446 0.8014 0.054 Uiso 1 1 calc R
C12 C 0.4672(4) 0.5782(4) 0.7462(4) 0.0408(14) Uani 1 1 d .
C13 C 0.5451(4) 0.5598(4) 0.6659(4) 0.0357(13) Uani 1 1 d .
C14 C 0.6131(4) 0.4866(4) 0.6774(4) 0.0365(13) Uani 1 1 d .
C15 C 0.6034(5) 0.4366(4) 0.7635(4) 0.0416(14) Uani 1 1 d .
H15 H 0.6480 0.3889 0.7697 0.050 Uiso 1 1 calc R
C16 C 0.5272(5) 0.4574(4) 0.8409(4) 0.0480(16) Uani 1 1 d .
C17 C 0.4614(5) 0.5269(5) 0.8337(5) 0.0516(16) Uani 1 1 d .
H17 H 0.4121 0.5410 0.8870 0.062 Uiso 1 1 calc R
C18 C 0.6957(5) 0.4655(4) 0.5927(4) 0.0424(14) Uani 1 1 d .
H18A H 0.6631 0.4428 0.5564 0.051 Uiso 1 1 calc R
H18B H 0.7373 0.4163 0.6111 0.051 Uiso 1 1 calc R
C19 C 0.8527(5) 0.5661(4) 0.5658(5) 0.0467(15) Uani 1 1 d .
H19A H 0.8984 0.5141 0.5594 0.056 Uiso 1 1 calc R
H19B H 0.8933 0.6222 0.5272 0.056 Uiso 1 1 calc R
C20 C 0.8119(4) 0.5753(4) 0.6639(4) 0.0411(14) Uani 1 1 d .
C21 C 0.7476(4) 0.6518(4) 0.6875(4) 0.0349(12) Uani 1 1 d .
C22 C 0.7063(5) 0.6570(4) 0.7817(4) 0.0380(13) Uani 1 1 d .
C23 C 0.7313(5) 0.5899(5) 0.8463(5) 0.0497(16) Uani 1 1 d .
H23 H 0.7039 0.5937 0.9081 0.060 Uiso 1 1 calc R
C24 C 0.7938(6) 0.5198(5) 0.8218(5) 0.0548(18) Uani 1 1 d .
C25 C 0.8343(5) 0.5117(4) 0.7304(5) 0.0545(18) Uani 1 1 d .
H25 H 0.8770 0.4628 0.7139 0.065 Uiso 1 1 calc R
C26 C 0.6349(5) 0.7258(4) 0.8165(4) 0.0419(14) Uani 1 1 d .
H26 H 0.6071 0.7191 0.8804 0.050 Uiso 1 1 calc R
C27 C 0.5318(6) 0.8573(5) 0.8218(5) 0.0557(17) Uani 1 1 d .
H27A H 0.5015 0.8263 0.8865 0.067 Uiso 1 1 calc R
H27B H 0.4761 0.8707 0.7986 0.067 Uiso 1 1 calc R
C28 C 0.5871(7) 0.9474(5) 0.8127(5) 0.065(2) Uani 1 1 d .
H28A H 0.5419 0.9793 0.8591 0.078 Uiso 1 1 calc R
H28B H 0.6486 0.9319 0.8273 0.078 Uiso 1 1 calc R
C29 C 0.6192(6) 1.0132(5) 0.7228(5) 0.0541(17) Uani 1 1 d .
H29A H 0.6478 1.0697 0.7284 0.065 Uiso 1 1 calc R
H29B H 0.5580 1.0296 0.7080 0.065 Uiso 1 1 calc R
C30 C 0.7734(5) 1.0317(4) 0.5927(4) 0.0414(14) Uani 1 1 d .
H30 H 0.7793 1.0854 0.6128 0.050 Uiso 1 1 calc R
C31 C 0.8546(4) 1.0220(4) 0.5055(4) 0.0342(12) Uani 1 1 d .
C32 C 0.8511(4) 0.9504(4) 0.4611(4) 0.0318(12) Uani 1 1 d .
C33 C 0.9291(4) 0.9466(4) 0.3754(4) 0.0337(12) Uani 1 1 d .
C34 C 1.0084(5) 1.0161(4) 0.3349(4) 0.0432(15) Uani 1 1 d .
H34 H 1.0620 1.0133 0.2793 0.052 Uiso 1 1 calc R
C35 C 1.0071(5) 1.0875(4) 0.3768(5) 0.0453(16) Uani 1 1 d .
C36 C 0.9344(5) 1.0920(4) 0.4601(4) 0.0396(14) Uani 1 1 d .
H36 H 0.9369 1.1412 0.4874 0.047 Uiso 1 1 calc R
C37 C 0.9210(4) 0.8682(4) 0.3318(4) 0.0363(12) Uani 1 1 d .
H37A H 0.9848 0.8667 0.2793 0.044 Uiso 1 1 calc R
H37B H 0.9121 0.8095 0.3761 0.044 Uiso 1 1 calc R
C38 C 0.8235(5) 0.7965(4) 0.2636(4) 0.0399(13) Uani 1 1 d .
H38A H 0.8298 0.7405 0.3060 0.048 Uiso 1 1 calc R
H38B H 0.8803 0.7995 0.2047 0.048 Uiso 1 1 calc R
C39 C 0.8149(6) 0.5379(6) 0.4339(5) 0.064(2) Uani 1 1 d .
H39A H 0.8499 0.4792 0.4342 0.077 Uiso 1 1 calc R
H39B H 0.8675 0.5873 0.3986 0.077 Uiso 1 1 calc R
C40 C 0.7404(7) 0.5378(6) 0.3843(5) 0.068(2) Uani 1 1 d .
H40A H 0.7053 0.5963 0.3830 0.082 Uiso 1 1 calc R
H40B H 0.6881 0.4878 0.4182 0.082 Uiso 1 1 calc R
C41 C 0.7976(8) 0.5247(6) 0.2834(6) 0.079(2) Uani 1 1 d U
C42 C 0.7531(10) 0.5615(7) 0.2211(6) 0.100(3) Uani 1 1 d U
H42 H 0.6952 0.5975 0.2383 0.120 Uiso 1 1 calc R
C43 C 0.7935(12) 0.5457(9) 0.1323(8) 0.119(4) Uani 1 1 d U
H43 H 0.7655 0.5717 0.0883 0.143 Uiso 1 1 calc R
C44 C 0.8789(10) 0.4882(11) 0.1124(9) 0.125(4) Uani 1 1 d U
H44 H 0.9088 0.4794 0.0521 0.150 Uiso 1 1 calc R
C45 C 0.9220(9) 0.4441(10) 0.1741(8) 0.116(3) Uani 1 1 d U
H45 H 0.9746 0.4022 0.1590 0.140 Uiso 1 1 calc R
C46 C 0.8803(8) 0.4668(9) 0.2644(8) 0.116(3) Uani 1 1 d U
H46 H 0.9087 0.4429 0.3087 0.139 Uiso 1 1 calc R
C47 C 0.8433(4) 0.9690(4) 0.2295(4) 0.0356(12) Uani 1 1 d .
H47A H 0.8441 1.0206 0.2584 0.043 Uiso 1 1 calc R
H47B H 0.7823 0.9741 0.2131 0.043 Uiso 1 1 calc R
C48 C 0.9389(5) 0.9806(5) 0.1408(4) 0.0522(17) Uani 1 1 d .
H48A H 0.9996 0.9609 0.1553 0.063 Uiso 1 1 calc R
H48B H 0.9302 0.9419 0.1017 0.063 Uiso 1 1 calc R
C49 C 0.9541(5) 1.0818(5) 0.0904(4) 0.0492(16) Uani 1 1 d .
C50 C 1.0316(7) 1.1375(6) 0.0859(6) 0.077(2) Uani 1 1 d .
H50 H 1.0775 1.1124 0.1141 0.092 Uiso 1 1 calc R
C51 C 1.0454(8) 1.2313(7) 0.0404(8) 0.095(3) Uani 1 1 d .
H51 H 1.0983 1.2683 0.0401 0.115 Uiso 1 1 calc R
C52 C 0.9818(9) 1.2673(6) -0.0027(7) 0.099(3) Uani 1 1 d .
H52 H 0.9919 1.3292 -0.0347 0.119 Uiso 1 1 calc R
C53 C 0.9012(9) 1.2134(7) 0.0000(8) 0.102(4) Uani 1 1 d .
H53 H 0.8562 1.2389 -0.0291 0.122 Uiso 1 1 calc R
C54 C 0.8883(7) 1.1202(6) 0.0469(6) 0.075(2) Uani 1 1 d .
H54 H 0.8342 1.0834 0.0488 0.090 Uiso 1 1 calc R
C55 C 0.7585(15) 0.1757(16) 0.8432(11) 0.193(9) Uani 1 1 d .
H55A H 0.8126 0.1321 0.8241 0.232 Uiso 1 1 calc R
H55B H 0.7898 0.2293 0.8514 0.232 Uiso 1 1 calc R
C56 C 0.6837(14) 0.1340(15) 0.9262(12) 0.195(9) Uani 1 1 d .
H56A H 0.6598 0.1787 0.9646 0.292 Uiso 1 1 calc R
H56B H 0.7126 0.0828 0.9566 0.292 Uiso 1 1 calc R
H56C H 0.6265 0.1113 0.9153 0.292 Uiso 1 1 calc R
Cl1 Cl 0.6274(2) 0.8246(2) 0.03662(16) 0.1157(11) Uani 1 1 d .
Cl2 Cl 0.52027(18) 0.39537(16) 0.94991(13) 0.0799(6) Uani 1 1 d .
Cl3 Cl 0.8205(2) 0.43616(15) 0.90551(17) 0.0886(7) Uani 1 1 d .
Cl4 Cl 1.10342(15) 1.17772(13) 0.31989(15) 0.0711(6) Uani 1 1 d .
N1 N 0.4093(4) 0.7379(3) 0.4733(4) 0.0430(12) Uani 1 1 d .
N2 N 0.3831(4) 0.7034(3) 0.6736(4) 0.0413(12) Uani 1 1 d .
N3 N 0.7672(4) 0.5507(3) 0.5322(3) 0.0399(11) Uani 1 1 d .
N4 N 0.6050(4) 0.7954(3) 0.7695(3) 0.0423(12) Uani 1 1 d .
N5 N 0.6975(4) 0.9784(3) 0.6440(3) 0.0379(11) Uani 1 1 d .
N6 N 0.8315(3) 0.8796(3) 0.3004(3) 0.0294(9) Uani 1 1 d .
O1 O 0.6314(3) 0.7573(2) 0.4120(3) 0.0339(8) Uani 1 1 d .
O2 O 0.5608(3) 0.6048(3) 0.5806(3) 0.0382(9) Uani 1 1 d .
H2 H 0.6008 0.5760 0.5332 0.046 Uiso 1 1 calc R
O3 O 0.7294(3) 0.7109(2) 0.6216(3) 0.0358(9) Uani 1 1 d .
H3A H 0.7438 0.6920 0.5663 0.043 Uiso 1 1 calc R
O4 O 0.7734(3) 0.8857(3) 0.4971(2) 0.0336(8) Uani 1 1 d .
O5 O 0.5743(3) 0.8362(2) 0.5622(2) 0.0332(8) Uani 1 1 d .
O6 O 0.7153(7) 0.2066(9) 0.7690(7) 0.146(3) Uani 1 1 d .
H6 H 0.7578 0.1985 0.7196 0.218 Uiso 1 1 calc R

loop_
_atom_site_aniso_label
_atom_site_aniso_U_11
_atom_site_aniso_U_22
_atom_site_aniso_U_33
_atom_site_aniso_U_23
_atom_site_aniso_U_13
_atom_site_aniso_U_12
Zn1 0.0367(3) 0.0257(3) 0.0310(3) -0.0035(2) -0.0173(3) -0.0010(2)
Zn2 0.0341(4) 0.0270(3) 0.0424(4) 0.0008(3) -0.0187(3) -0.0009(2)
Zn3 0.0431(4) 0.0279(3) 0.0269(3) -0.0026(2) -0.0153(3) -0.0008(3)
Br1 0.0530(4) 0.0409(4) 0.0476(4) -0.0050(3) -0.0188(3) 0.0177(3)
Br2 0.0730(5) 0.0569(5) 0.1090(7) -0.0220(5) -0.0428(5) 0.0250(4)
C1 0.055(4) 0.020(3) 0.041(3) -0.005(2) -0.027(3) 0.000(2)
C2 0.062(4) 0.028(3) 0.061(4) -0.003(3) -0.043(4) -0.004(3)
C3 0.073(5) 0.056(4) 0.062(5) -0.010(3) -0.049(4) -0.008(3)
C4 0.092(6) 0.081(6) 0.048(4) -0.014(4) -0.046(5) -0.009(5)
C5 0.075(5) 0.054(4) 0.042(4) -0.011(3) -0.024(4) -0.011(3)
C6 0.054(4) 0.031(3) 0.038(3) -0.011(2) -0.022(3) -0.003(3)
C7 0.050(4) 0.036(3) 0.060(4) -0.004(3) -0.039(3) -0.007(3)
C8 0.044(4) 0.055(4) 0.085(5) -0.010(4) -0.034(4) -0.002(3)
C9 0.045(4) 0.055(4) 0.082(5) -0.005(4) -0.025(4) 0.014(3)
C10 0.037(3) 0.047(4) 0.069(5) -0.003(3) -0.019(3) 0.011(3)
C11 0.036(3) 0.040(3) 0.049(4) 0.000(3) -0.008(3) -0.004(3)
C12 0.036(3) 0.033(3) 0.042(3) 0.006(3) -0.009(3) -0.003(2)
C13 0.040(3) 0.025(3) 0.040(3) 0.005(2) -0.017(3) -0.006(2)
C14 0.042(3) 0.023(3) 0.040(3) 0.001(2) -0.014(3) -0.002(2)
C15 0.045(3) 0.029(3) 0.047(4) 0.005(3) -0.021(3) 0.001(2)
C16 0.052(4) 0.041(3) 0.042(4) 0.012(3) -0.019(3) -0.003(3)
C17 0.046(4) 0.053(4) 0.044(4) 0.000(3) -0.009(3) -0.002(3)
C18 0.051(4) 0.025(3) 0.046(4) -0.001(3) -0.017(3) 0.003(2)
C19 0.040(3) 0.039(3) 0.053(4) -0.009(3) -0.008(3) 0.004(3)
C20 0.037(3) 0.033(3) 0.055(4) -0.007(3) -0.020(3) 0.002(2)
C21 0.037(3) 0.027(3) 0.041(3) 0.000(2) -0.018(3) -0.007(2)
C22 0.047(3) 0.029(3) 0.038(3) 0.003(2) -0.020(3) -0.007(2)
C23 0.062(4) 0.047(4) 0.041(4) 0.004(3) -0.027(3) -0.007(3)
C24 0.064(4) 0.044(4) 0.059(5) 0.011(3) -0.039(4) 0.001(3)
C25 0.048(4) 0.036(3) 0.082(5) -0.001(3) -0.032(4) 0.003(3)
C26 0.057(4) 0.039(3) 0.025(3) 0.001(2) -0.013(3) -0.009(3)
C27 0.060(4) 0.055(4) 0.042(4) -0.012(3) -0.008(3) 0.013(3)
C28 0.093(6) 0.055(4) 0.049(4) -0.028(4) -0.021(4) 0.021(4)
C29 0.066(4) 0.047(4) 0.063(5) -0.029(3) -0.033(4) 0.016(3)
C30 0.058(4) 0.032(3) 0.046(4) -0.010(3) -0.032(3) 0.004(3)
C31 0.042(3) 0.028(3) 0.043(3) -0.005(2) -0.029(3) 0.001(2)
C32 0.033(3) 0.029(3) 0.035(3) 0.005(2) -0.021(2) -0.001(2)
C33 0.033(3) 0.037(3) 0.035(3) 0.000(2) -0.019(2) -0.002(2)
C34 0.033(3) 0.055(4) 0.043(3) 0.002(3) -0.022(3) -0.004(3)
C35 0.046(4) 0.037(3) 0.061(4) 0.006(3) -0.036(3) -0.009(3)
C36 0.045(3) 0.031(3) 0.051(4) 0.000(3) -0.031(3) -0.003(2)
C37 0.035(3) 0.035(3) 0.037(3) -0.003(2) -0.015(3) 0.003(2)
C38 0.051(4) 0.029(3) 0.042(3) -0.011(3) -0.018(3) 0.006(2)
C39 0.064(5) 0.074(5) 0.046(4) -0.003(4) -0.014(4) -0.006(4)
C40 0.081(5) 0.057(5) 0.062(5) -0.012(4) -0.022(4) 0.011(4)
C41 0.109(6) 0.066(5) 0.059(5) -0.014(4) -0.024(4) -0.034(4)
C42 0.156(10) 0.079(7) 0.064(6) -0.003(5) -0.043(6) -0.033(6)
C43 0.164(11) 0.109(9) 0.079(7) -0.007(6) -0.040(8) -0.055(7)
C44 0.110(8) 0.167(12) 0.082(7) -0.040(7) -0.002(5) -0.071(6)
C45 0.074(4) 0.149(7) 0.102(5) -0.054(5) 0.013(4) -0.028(4)
C46 0.073(4) 0.148(7) 0.102(6) -0.054(5) 0.013(4) -0.027(4)
C47 0.044(3) 0.031(3) 0.028(3) 0.000(2) -0.014(3) 0.002(2)
C48 0.058(4) 0.049(4) 0.035(3) 0.000(3) -0.006(3) 0.010(3)
C49 0.055(4) 0.047(4) 0.035(3) 0.002(3) -0.009(3) 0.000(3)
C50 0.078(6) 0.079(6) 0.065(5) 0.017(4) -0.031(4) -0.018(5)
C51 0.093(7) 0.073(6) 0.111(8) 0.004(6) -0.038(6) -0.022(5)
C52 0.119(9) 0.049(5) 0.097(8) 0.018(5) -0.022(7) -0.004(5)
C53 0.126(9) 0.063(6) 0.119(9) 0.020(6) -0.071(8) 0.003(6)
C54 0.095(6) 0.054(5) 0.075(6) 0.005(4) -0.041(5) -0.003(4)
C55 0.175(17) 0.29(3) 0.116(12) 0.021(14) -0.077(13) -0.071(16)
C56 0.156(15) 0.28(3) 0.146(15) -0.032(16) -0.059(13) -0.049(16)
Cl1 0.133(2) 0.181(3) 0.0520(13) -0.0114(15) -0.0576(15) -0.035(2)
Cl2 0.0895(15) 0.0771(14) 0.0474(11) 0.0236(9) -0.0172(10) 0.0093(11)
Cl3 0.1135(18) 0.0645(13) 0.0984(17) 0.0179(12) -0.0713(15) 0.0097(12)
Cl4 0.0586(11) 0.0561(11) 0.0929(15) 0.0125(10) -0.0341(11) -0.0285(9)
N1 0.041(3) 0.031(3) 0.065(4) -0.005(2) -0.032(3) -0.001(2)
N2 0.033(3) 0.032(3) 0.053(3) 0.000(2) -0.014(2) 0.001(2)
N3 0.043(3) 0.032(3) 0.037(3) -0.002(2) -0.009(2) 0.003(2)
N4 0.053(3) 0.035(3) 0.036(3) -0.005(2) -0.015(2) 0.001(2)
N5 0.051(3) 0.033(3) 0.037(3) -0.009(2) -0.023(2) 0.003(2)
N6 0.036(2) 0.026(2) 0.029(2) -0.0037(18) -0.017(2) 0.0023(18)
O1 0.042(2) 0.0286(19) 0.035(2) -0.0029(16) -0.0205(18) -0.0013(16)
O2 0.044(2) 0.030(2) 0.036(2) -0.0015(17) -0.0127(18) 0.0056(16)
O3 0.052(2) 0.0272(19) 0.029(2) -0.0041(16) -0.0168(18) 0.0002(17)
O4 0.039(2) 0.034(2) 0.029(2) -0.0011(16) -0.0154(17) -0.0083(16)
O5 0.038(2) 0.0295(19) 0.031(2) -0.0024(16) -0.0147(17) 0.0000(16)
O6 0.109(6) 0.199(10) 0.135(8) -0.040(8) -0.046(6) -0.029(7)

loop_
_atom_type_symbol
_atom_type_description
_atom_type_scat_dispersion_real
_atom_type_scat_dispersion_imag
_atom_type_scat_source
C C 0.0033 0.0016 'International Tables Vol C Tables 4.2.6.8 and 6.1.1.4'
H H 0.0000 0.0000 'International Tables Vol C Tables 4.2.6.8 and 6.1.1.4'
N N 0.0061 0.0033 'International Tables Vol C Tables 4.2.6.8 and 6.1.1.4'
Cl Cl 0.1484 0.1585 'International Tables Vol C Tables 4.2.6.8 and 6.1.1.4'
Zn Zn 0.2839 1.4301 'International Tables Vol C Tables 4.2.6.8 and 6.1.1.4'
Br Br -0.2901 2.4595 'International Tables Vol C Tables 4.2.6.8 and 6.1.1.4'
O O 0.0106 0.0060 'International Tables Vol C Tables 4.2.6.8 and 6.1.1.4'

loop_
_geom_angle_atom_site_label_1
_geom_angle_atom_site_label_2
_geom_angle_atom_site_label_3
_geom_angle
O4 Zn1 O1 125.43(15)
O4 Zn1 O5 79.20(14)
O1 Zn1 O5 81.23(14)
O4 Zn1 N6 89.32(15)
O1 Zn1 N6 92.81(15)
O5 Zn1 N6 160.32(15)
O4 Zn1 Br1 126.94(11)
O1 Zn1 Br1 105.75(10)
O5 Zn1 Br1 97.41(10)
N6 Zn1 Br1 102.26(11)
O2 Zn2 O5 116.06(16)
O2 Zn2 N1 120.03(18)
O5 Zn2 N1 123.09(17)
O2 Zn2 N2 90.56(17)
O5 Zn2 N2 96.25(17)
N1 Zn2 N2 92.1(2)
O2 Zn2 O1 93.49(15)
O5 Zn2 O1 81.77(14)
N1 Zn2 O1 86.05(18)
N2 Zn2 O1 175.95(16)
O3 Zn3 O4 89.16(15)
O3 Zn3 O5 98.87(15)
O4 Zn3 O5 81.39(14)
O3 Zn3 N4 89.50(17)
O4 Zn3 N4 165.31(18)
O5 Zn3 N4 113.27(18)
O3 Zn3 N5 147.30(17)
O4 Zn3 N5 83.65(17)
O5 Zn3 N5 111.42(16)
N4 Zn3 N5 89.62(19)
O1 C1 C6 119.2(5)
O1 C1 C2 120.0(5)
C6 C1 C2 120.7(5)
C3 C2 C1 117.1(6)
C3 C2 C7 117.2(6)
C1 C2 C7 125.5(6)
C4 C3 C2 122.0(6)
C4 C3 H3 119.0
C2 C3 H3 119.0
C3 C4 C5 121.5(6)
C3 C4 Cl1 120.7(6)
C5 C4 Cl1 117.8(6)
C4 C5 C6 119.5(7)
C4 C5 H5 120.2
C6 C5 H5 120.2
C1 C6 C5 119.2(6)
C1 C6 C38 120.6(5)
C5 C6 C38 120.2(6)
N1 C7 C2 128.6(5)
N1 C7 H7 115.7
C2 C7 H7 115.7
N1 C8 C9 111.5(5)
N1 C8 H8A 109.3
C9 C8 H8A 109.3
N1 C8 H8B 109.3
C9 C8 H8B 109.3
H8A C8 H8B 108.0
C8 C9 C10 113.8(6)
C8 C9 H9A 108.8
C10 C9 H9A 108.8
C8 C9 H9B 108.8
C10 C9 H9B 108.8
H9A C9 H9B 107.7
N2 C10 C9 111.4(6)
N2 C10 H10A 109.3
C9 C10 H10A 109.3
N2 C10 H10B 109.3
C9 C10 H10B 109.3
H10A C10 H10B 108.0
N2 C11 C12 126.5(6)
N2 C11 H11 116.8
C12 C11 H11 116.8
C13 C12 C17 119.6(5)
C13 C12 C11 123.7(5)
C17 C12 C11 116.6(6)
O2 C13 C12 125.5(5)
O2 C13 C14 117.1(5)
C12 C13 C14 117.4(5)
C15 C14 C13 121.3(5)
C15 C14 C18 120.6(5)
C13 C14 C18 118.2(5)
C14 C15 C16 119.8(5)
C14 C15 H15 120.1
C16 C15 H15 120.1
C17 C16 C15 121.2(6)
C17 C16 Cl2 120.1(5)
C15 C16 Cl2 118.7(5)
C16 C17 C12 120.6(6)
C16 C17 H17 119.7
C12 C17 H17 119.7
C14 C18 N3 112.9(5)
C14 C18 H18A 109.0
N3 C18 H18A 109.0
C14 C18 H18B 109.0
N3 C18 H18B 109.0
H18A C18 H18B 107.8
C20 C19 N3 112.6(5)
C20 C19 H19A 109.1
N3 C19 H19A 109.1
C20 C19 H19B 109.1
N3 C19 H19B 109.1
H19A C19 H19B 107.8
C25 C20 C21 120.7(6)
C25 C20 C19 121.1(6)
C21 C20 C19 118.2(5)
O3 C21 C22 124.5(5)
O3 C21 C20 118.3(5)
C22 C21 C20 117.2(5)
C23 C22 C21 119.4(6)
C23 C22 C26 117.1(6)
C21 C22 C26 123.4(5)
C24 C23 C22 122.1(6)
C24 C23 H23 119.0
C22 C23 H23 119.0
C23 C24 C25 120.1(6)
C23 C24 Cl3 120.3(6)
C25 C24 Cl3 119.6(6)
C20 C25 C24 120.5(6)
C20 C25 H25 119.8
C24 C25 H25 119.8
N4 C26 C22 127.4(5)
N4 C26 H26 116.3
C22 C26 H26 116.3
N4 C27 C28 110.4(6)
N4 C27 H27A 109.6
C28 C27 H27A 109.6
N4 C27 H27B 109.6
C28 C27 H27B 109.6
H27A C27 H27B 108.1
C29 C28 C27 117.3(6)
C29 C28 H28A 108.0
C27 C28 H28A 108.0
C29 C28 H28B 108.0
C27 C28 H28B 108.0
H28A C28 H28B 107.2
C28 C29 N5 115.3(5)
C28 C29 H29A 108.5
N5 C29 H29A 108.5
C28 C29 H29B 108.5
N5 C29 H29B 108.5
H29A C29 H29B 107.5
N5 C30 C31 129.3(5)
N5 C30 H30 115.4
C31 C30 H30 115.4
C32 C31 C36 118.6(5)
C32 C31 C30 122.4(5)
C36 C31 C30 118.7(5)
O4 C32 C31 121.7(5)
O4 C32 C33 118.2(5)
C31 C32 C33 120.0(5)
C34 C33 C32 119.0(5)
C34 C33 C37 123.6(5)
C32 C33 C37 117.4(5)
C35 C34 C33 119.9(6)
C35 C34 H34 120.1
C33 C34 H34 120.1
C36 C35 C34 122.4(6)
C36 C35 Cl4 119.1(5)
C34 C35 Cl4 118.5(5)
C35 C36 C31 120.0(6)
C35 C36 H36 120.0
C31 C36 H36 120.0
N6 C37 C33 110.9(4)
N6 C37 H37A 109.5
C33 C37 H37A 109.5
N6 C37 H37B 109.5
C33 C37 H37B 109.5
H37A C37 H37B 108.1
N6 C38 C6 111.7(4)
N6 C38 H38A 109.3
C6 C38 H38A 109.3
N6 C38 H38B 109.3
C6 C38 H38B 109.3
H38A C38 H38B 107.9
N3 C39 C40 115.9(6)
N3 C39 H39A 108.3
C40 C39 H39A 108.3
N3 C39 H39B 108.3
C40 C39 H39B 108.3
H39A C39 H39B 107.4
C39 C40 C41 111.8(7)
C39 C40 H40A 109.3
C41 C40 H40A 109.3
C39 C40 H40B 109.3
C41 C40 H40B 109.3
H40A C40 H40B 107.9
C42 C41 C46 123.0(10)
C42 C41 C40 116.9(10)
C46 C41 C40 119.5(9)
C41 C42 C43 120.6(13)
C41 C42 H42 119.7
C43 C42 H42 119.7
C42 C43 C44 116.4(13)
C42 C43 H43 121.8
C44 C43 H43 121.8
C45 C44 C43 125.5(12)
C45 C44 H44 117.3
C43 C44 H44 117.3
C44 C45 C46 115.6(13)
C44 C45 H45 122.2
C46 C45 H45 122.2
C41 C46 C45 118.6(13)
C41 C46 H46 120.7
C45 C46 H46 120.7
N6 C47 C48 116.7(5)
N6 C47 H47A 108.1
C48 C47 H47A 108.1
N6 C47 H47B 108.1
C48 C47 H47B 108.1
H47A C47 H47B 107.3
C49 C48 C47 109.4(5)
C49 C48 H48A 109.8
C47 C48 H48A 109.8
C49 C48 H48B 109.8
C47 C48 H48B 109.8
H48A C48 H48B 108.2
C50 C49 C54 117.6(7)
C50 C49 C48 122.1(7)
C54 C49 C48 120.3(7)
C49 C50 C51 122.4(8)
C49 C50 H50 118.8
C51 C50 H50 118.8
C52 C51 C50 119.4(9)
C52 C51 H51 120.3
C50 C51 H51 120.3
C51 C52 C53 120.5(9)
C51 C52 H52 119.8
C53 C52 H52 119.8
C52 C53 C54 119.1(9)
C52 C53 H53 120.4
C54 C53 H53 120.4
C49 C54 C53 121.0(9)
C49 C54 H54 119.5
C53 C54 H54 119.5
C56 C55 O6 112.2(15)
C56 C55 H55A 109.2
O6 C55 H55A 109.2
C56 C55 H55B 109.2
O6 C55 H55B 109.2
H55A C55 H55B 107.9
C55 C56 H56A 109.5
C55 C56 H56B 109.5
H56A C56 H56B 109.5
C55 C56 H56C 109.5
H56A C56 H56C 109.5
H56B C56 H56C 109.5
C7 N1 C8 118.9(5)
C7 N1 Zn2 128.6(4)
C8 N1 Zn2 112.5(4)
C11 N2 C10 117.0(5)
C11 N2 Zn2 121.5(4)
C10 N2 Zn2 121.3(4)
C39 N3 C19 109.3(5)
C39 N3 C18 109.2(5)
C19 N3 C18 112.4(4)
C26 N4 C27 116.9(5)
C26 N4 Zn3 123.2(4)
C27 N4 Zn3 118.8(4)
C30 N5 C29 117.0(5)
C30 N5 Zn3 124.4(4)
C29 N5 Zn3 118.6(4)
C38 N6 C37 108.2(4)
C38 N6 C47 111.8(4)
C37 N6 C47 111.4(4)
C38 N6 Zn1 106.6(3)
C37 N6 Zn1 107.9(3)
C47 N6 Zn1 110.7(3)
C1 O1 Zn1 108.4(3)
C1 O1 Zn2 130.8(4)
Zn1 O1 Zn2 98.24(15)
C13 O2 Zn2 126.0(4)
C13 O2 H2 117.0
Zn2 O2 H2 117.0
C21 O3 Zn3 126.2(4)
C21 O3 H3A 116.9
Zn3 O3 H3A 116.9
C32 O4 Zn1 117.5(3)
C32 O4 Zn3 131.8(3)
Zn1 O4 Zn3 102.59(16)
Zn2 O5 Zn3 128.74(18)
Zn2 O5 Zn1 98.13(15)
Zn3 O5 Zn1 96.51(15)
C55 O6 H6 109.5

loop_
_geom_bond_atom_site_label_1
_geom_bond_atom_site_label_2
_geom_bond_distance
Zn1 O4 1.978(4)
Zn1 O1 2.029(4)
Zn1 O5 2.154(4)
Zn1 N6 2.220(4)
Zn1 Br1 2.3943(8)
Zn2 O2 1.938(4)
Zn2 O5 2.019(4)
Zn2 N1 2.067(5)
Zn2 N2 2.110(5)
Zn2 O1 2.141(4)
Zn3 O3 1.997(4)
Zn3 O4 2.019(4)
Zn3 O5 2.025(4)
Zn3 N4 2.057(5)
Zn3 N5 2.186(5)
C1 O1 1.347(7)
C1 C6 1.382(9)
C1 C2 1.431(8)
C2 C3 1.400(9)
C2 C7 1.443(10)
C3 C4 1.349(11)
C3 H3 0.9300
C4 C5 1.367(10)
C4 Cl1 1.758(7)
C5 C6 1.420(9)
C5 H5 0.9300
C6 C38 1.508(8)
C7 N1 1.260(8)
C7 H7 0.9300
C8 N1 1.489(9)
C8 C9 1.501(11)
C8 H8A 0.9700
C8 H8B 0.9700
C9 C10 1.512(10)
C9 H9A 0.9700
C9 H9B 0.9700
C10 N2 1.470(8)
C10 H10A 0.9700
C10 H10B 0.9700
C11 N2 1.295(8)
C11 C12 1.445(8)
C11 H11 0.9300
C12 C13 1.407(8)
C12 C17 1.410(9)
C13 O2 1.319(7)
C13 C14 1.427(8)
C14 C15 1.371(8)
C14 C18 1.496(8)
C15 C16 1.378(9)
C15 H15 0.9300
C16 C17 1.356(9)
C16 Cl2 1.750(6)
C17 H17 0.9300
C18 N3 1.535(7)
C18 H18A 0.9700
C18 H18B 0.9700
C19 C20 1.487(9)
C19 N3 1.513(8)
C19 H19A 0.9700
C19 H19B 0.9700
C20 C25 1.373(9)
C20 C21 1.433(8)
C21 O3 1.306(6)
C21 C22 1.412(8)
C22 C23 1.397(8)
C22 C26 1.435(9)
C23 C24 1.346(10)
C23 H23 0.9300
C24 C25 1.384(11)
C24 Cl3 1.746(6)
C25 H25 0.9300
C26 N4 1.283(8)
C26 H26 0.9300
C27 N4 1.475(8)
C27 C28 1.511(10)
C27 H27A 0.9700
C27 H27B 0.9700
C28 C29 1.467(10)
C28 H28A 0.9700
C28 H28B 0.9700
C29 N5 1.496(8)
C29 H29A 0.9700
C29 H29B 0.9700
C30 N5 1.244(8)
C30 C31 1.461(9)
C30 H30 0.9300
C31 C32 1.400(8)
C31 C36 1.410(8)
C32 O4 1.337(6)
C32 C33 1.405(8)
C33 C34 1.398(8)
C33 C37 1.496(8)
C34 C35 1.356(9)
C34 H34 0.9300
C35 C36 1.351(9)
C35 Cl4 1.761(6)
C36 H36 0.9300
C37 N6 1.491(7)
C37 H37A 0.9700
C37 H37B 0.9700
C38 N6 1.488(7)
C38 H38A 0.9700
C38 H38B 0.9700
C39 N3 1.510(9)
C39 C40 1.517(11)
C39 H39A 0.9700
C39 H39B 0.9700
C40 C41 1.558(11)
C40 H40A 0.9700
C40 H40B 0.9700
C41 C42 1.361(13)
C41 C46 1.380(15)
C42 C43 1.383(15)
C42 H42 0.9300
C43 C44 1.404(19)
C43 H43 0.9300
C44 C45 1.369(19)
C44 H44 0.9300
C45 C46 1.446(15)
C45 H45 0.9300
C46 H46 0.9300
C47 N6 1.508(7)
C47 C48 1.521(8)
C47 H47A 0.9700
C47 H47B 0.9700
C48 C49 1.514(9)
C48 H48A 0.9700
C48 H48B 0.9700
C49 C50 1.349(10)
C49 C54 1.374(10)
C50 C51 1.398(12)
C50 H50 0.9300
C51 C52 1.335(14)
C51 H51 0.9300
C52 C53 1.379(14)
C52 H52 0.9300
C53 C54 1.396(11)
C53 H53 0.9300
C54 H54 0.9300
C55 C56 1.375(19)
C55 O6 1.496(16)
C55 H55A 0.9700
C55 H55B 0.9700
C56 H56A 0.9600
C56 H56B 0.9600
C56 H56C 0.9600
O2 H2 0.9300
O3 H3A 0.9300
O6 H6 0.8200
